data_7040595
loop_
_publ_author_name
'Richter, Stefan'
'Singh, Sushma'
'Draca, Dijana'
'Kate, Anup'
'Kumbhar, Anupa'
'Kumbhar, Avinash S.'
'Maksimovic-Ivanic, Danijela'
'Mijatovic, Sanja'
'L\"onnecke, Peter'
'Hey-Hawkins, Evamarie'

_publ_section_title
;
 Antiproliferative activity of ruthenium(ii) arene complexes with mono-
 and bidentate pyridine-based ligands.
;
_journal_issue 33
_journal_name_full 'Dalton transactions (Cambridge, England : 2003)'
_journal_page_first 13114
_journal_page_last 13125
_journal_paper_doi 10.1039/c6dt01782g
_journal_volume 45
_journal_year 2016
_chemical_absolute_configuration ad
_chemical_formula_sum 'C19 H26 Cl F6 N2 O2 P Ru'
_chemical_formula_weight 595.91
_chemical_name_systematic
;
 ?
;
_space_group_IT_number 33
_symmetry_cell_setting orthorhombic
_symmetry_Int_Tables_number 33
_symmetry_space_group_name_Hall 'P 2c -2n'
_symmetry_space_group_name_H-M 'P n a 21'
_atom_sites_solution_hydrogens mixed
_atom_sites_solution_primary direct
_atom_sites_solution_secondary difmap
_audit_creation_date 2014-08-12T13:43:22-00:00
_audit_creation_method 'WinGX routine CIF_UPDATE'
_audit_update_record
;
2015-08-28 deposited with the CCDC.
2016-05-24 downloaded from the CCDC.
;
_cell_angle_alpha 90
_cell_angle_beta 90
_cell_angle_gamma 90
_cell_formula_units_Z 4
_cell_length_a 14.4104(2)
_cell_length_b 17.1226(2)
_cell_length_c 9.19520(10)
_cell_measurement_reflns_used 14145
_cell_measurement_temperature 130(2)
_cell_measurement_theta_max 32.103
_cell_measurement_theta_min 2.517
_cell_volume 2268.86(5)
_computing_cell_refinement
;
        CrysAlisPro, Agilent Technologies,
        Version 1.171.37.34a (release 02-06-2014 CrysAlis171 .NET)
        (compiled Jun  2 2014,16:24:16)
;
_computing_data_collection
;
        CrysAlisPro, Agilent Technologies,
        Version 1.171.37.34a (release 02-06-2014 CrysAlis171 .NET)
        (compiled Jun  2 2014,16:24:16)
;
_computing_data_reduction
;
        CrysAlisPro, Agilent Technologies,
        Version 1.171.37.34a (release 02-06-2014 CrysAlis171 .NET)
        (compiled Jun  2 2014,16:24:16)
;
_computing_molecular_graphics
;
 ORTEP3 for Windows
 L. J. Farrugia, J. Appl. Crystallogr. 1997, 30, 565.
;
_computing_publication_material
;
 WINGX
 L.J. Farrugia,
 J. Appl. Cryst., 2012, 45, 849-854.
;
_computing_structure_refinement 'SHELXL-2014 (Sheldrick, 2014)'
_computing_structure_solution
;
 SIR92
 A. Altomare, G. Cascarano, C. Giacovazzo and A. Guagliardi,
 J. Appl. Crystallogr. 1993, 26, 343-350.
;
_diffrn_ambient_temperature 130(2)
_diffrn_detector 'CCD plate'
_diffrn_detector_area_resol_mean 16.356
_diffrn_measured_fraction_theta_full 1
_diffrn_measured_fraction_theta_max 1
_diffrn_measurement_device 'four-circle diffractometer'
_diffrn_measurement_device_type 'Xcalibur, Sapphire3, Gemini'
_diffrn_measurement_method '\w scans'
_diffrn_orient_matrix_UB_11 0.0220091
_diffrn_orient_matrix_UB_12 0.0369028
_diffrn_orient_matrix_UB_13 -0.0061939
_diffrn_orient_matrix_UB_21 -0.0429233
_diffrn_orient_matrix_UB_22 0.0171308
_diffrn_orient_matrix_UB_23 -0.0201812
_diffrn_orient_matrix_UB_31 -0.0098347
_diffrn_orient_matrix_UB_32 0.0077651
_diffrn_orient_matrix_UB_33 0.0741905
_diffrn_radiation_monochromator graphite
_diffrn_radiation_probe x-ray
_diffrn_radiation_type MoK\a
_diffrn_radiation_wavelength 0.71073
_diffrn_reflns_av_R_equivalents 0.0285
_diffrn_reflns_av_unetI/netI 0.0431
_diffrn_reflns_Laue_measured_fraction_full 1
_diffrn_reflns_Laue_measured_fraction_max 1
_diffrn_reflns_limit_h_max 20
_diffrn_reflns_limit_h_min -18
_diffrn_reflns_limit_k_max 24
_diffrn_reflns_limit_k_min -19
_diffrn_reflns_limit_l_max 13
_diffrn_reflns_limit_l_min -12
_diffrn_reflns_number 27351
_diffrn_reflns_point_group_measured_fraction_full 1
_diffrn_reflns_point_group_measured_fraction_max 0.994
_diffrn_reflns_theta_full 25.242
_diffrn_reflns_theta_max 30.507
_diffrn_reflns_theta_min 2.379
_diffrn_source 'Enhance (Mo) X-ray Source'
_exptl_absorpt_coefficient_mu 0.948
_exptl_absorpt_correction_T_max 1
_exptl_absorpt_correction_T_min 0.98414
_exptl_absorpt_correction_type multi-scan
_exptl_absorpt_process_details
;
        CrysAlisPro, Agilent Technologies,
        Version 1.171.37.34a (release 02-06-2014 CrysAlis171 .NET)
        (compiled Jun  2 2014,16:24:16)
        Empirical absorption correction using spherical harmonics,
 implemented in SCALE3 ABSPACK scaling algorithm.
        Empirical absorption correction using spherical harmonics,
 implemented in SCALE3 ABSPACK scaling algorithm.
;
_exptl_crystal_colour 'clear light orange'
_exptl_crystal_density_diffrn 1.745
_exptl_crystal_description prism
_exptl_crystal_F_000 1200
_exptl_crystal_size_max 0.3
_exptl_crystal_size_mid 0.2
_exptl_crystal_size_min 0.05
_refine_diff_density_max 0.701
_refine_diff_density_min -0.427
_refine_diff_density_rms 0.07
_refine_ls_abs_structure_details
;
 Flack x determined using 2749 quotients [(I+)-(I-)]/[(I+)+(I-)]
 (Parsons, Flack and Wagner, Acta Cryst. B69 (2013) 249-259).
;
_refine_ls_abs_structure_Flack -0.029(11)
_refine_ls_extinction_method none
_refine_ls_goodness_of_fit_ref 1.043
_refine_ls_hydrogen_treatment mixed
_refine_ls_matrix_type full
_refine_ls_number_parameters 364
_refine_ls_number_reflns 6889
_refine_ls_number_restraints 36
_refine_ls_restrained_S_all 1.053
_refine_ls_R_factor_all 0.0351
_refine_ls_R_factor_gt 0.0309
_refine_ls_shift/su_max 0.002
_refine_ls_shift/su_mean 0
_refine_ls_structure_factor_coef Fsqd
_refine_ls_weighting_details 'w=1/[\s^2^(Fo^2^)+(0.0296P)^2^+1.6102P] where P=(Fo^2^+2Fc^2^)/3'
_refine_ls_weighting_scheme calc
_refine_ls_wR_factor_gt 0.0668
_refine_ls_wR_factor_ref 0.0689
_reflns_number_gt 6396
_reflns_number_total 6889
_reflns_threshold_expression 'I > 2\s(I)'
_cod_data_source_file c6dt01782g2.cif
_cod_data_source_block compound4_x2063fin
_cod_database_code 7040595

loop_
_symmetry_equiv_pos_as_xyz
'x, y, z'
'-x, -y, z+1/2'
'x+1/2, -y+1/2, z'
'-x+1/2, y+1/2, z+1/2'

loop_
_atom_site_label
_atom_site_type_symbol
_atom_site_fract_x
_atom_site_fract_y
_atom_site_fract_z
_atom_site_U_iso_or_equiv
_atom_site_adp_type
_atom_site_occupancy
_atom_site_calc_flag
_atom_site_disorder_assembly
_atom_site_disorder_group
Ru1 Ru 0.78741(2) 0.52945(2) 0.29763(3) 0.01780(6) Uani 1 d . .
Cl1 Cl 0.87604(13) 0.43734(8) 0.16073(15) 0.0281(3) Uani 0.854(4) d A .
P1 P 0.46848(17) 0.6408(2) 0.1885(3) 0.0301(4) Uani 0.854(4) d A 1
F1 F 0.4745(3) 0.7141(2) 0.2914(6) 0.0625(12) Uani 0.854(4) d A 1
F2 F 0.4308(5) 0.6943(3) 0.0648(5) 0.095(2) Uani 0.854(4) d A 1
F3 F 0.3638(2) 0.6265(3) 0.2477(4) 0.0563(11) Uani 0.854(4) d A 1
F4 F 0.5044(3) 0.5847(3) 0.3150(5) 0.0714(13) Uani 0.854(4) d A 1
F5 F 0.5722(3) 0.6492(3) 0.1456(5) 0.0609(12) Uani 0.854(4) d A 1
F6 F 0.4598(3) 0.5690(2) 0.0801(5) 0.0603(12) Uani 0.854(4) d A 1
N1 N 0.7777(2) 0.58507(19) 0.0954(3) 0.0224(6) Uani 1 d . .
C1 C 0.8402(3) 0.4889(2) 0.5120(4) 0.0269(8) Uani 1 d . .
C2 C 0.8982(3) 0.5500(2) 0.4575(4) 0.0267(8) Uani 1 d . .
H2 H 0.9631 0.5413 0.4493 0.032 Uiso 1 calc . .
C3 C 0.8615(3) 0.6221(2) 0.4160(4) 0.0245(7) Uani 1 d . .
H3 H 0.902 0.6618 0.3818 0.029 Uiso 1 calc . .
C4 C 0.7643(3) 0.6370(2) 0.4243(4) 0.0242(7) Uani 1 d . .
C5 C 0.7068(3) 0.5769(2) 0.4764(4) 0.0242(7) Uani 1 d . .
H5 H 0.6417 0.585 0.4818 0.029 Uiso 1 calc . .
C6 C 0.7454(3) 0.5034(2) 0.5216(4) 0.0244(7) Uani 1 d . .
H6 H 0.7054 0.464 0.5588 0.029 Uiso 1 calc . .
C7 C 0.8843(4) 0.4121(3) 0.5584(6) 0.0422(11) Uani 1 d . .
H7 H 0.9477 0.4094 0.5144 0.051 Uiso 1 calc . .
C8 C 0.8325(4) 0.3401(3) 0.5139(6) 0.0457(12) Uani 1 d . .
H8A H 0.7716 0.3395 0.5613 0.069 Uiso 1 calc . .
H8B H 0.8677 0.2937 0.5433 0.069 Uiso 1 calc . .
H8C H 0.8243 0.3399 0.4081 0.069 Uiso 1 calc . .
C9 C 0.8955(6) 0.4153(4) 0.7243(7) 0.083(3) Uani 1 d . .
H9A H 0.8342 0.414 0.7703 0.124 Uiso 1 calc . .
H9B H 0.9274 0.4637 0.7515 0.124 Uiso 1 calc . .
H9C H 0.932 0.3704 0.7571 0.124 Uiso 1 calc . .
C10 C 0.7261(3) 0.7147(3) 0.3776(5) 0.0336(9) Uani 1 d . .
H10A H 0.6621 0.7081 0.344 0.05 Uiso 1 calc . .
H10B H 0.7641 0.7357 0.2983 0.05 Uiso 1 calc . .
H10C H 0.7273 0.7509 0.4601 0.05 Uiso 1 calc . .
C11 C 0.8297(4) 0.6463(2) 0.0549(4) 0.0336(9) Uani 1 d . .
H11 H 0.8739 0.6665 0.1216 0.04 Uiso 1 calc . .
C12 C 0.8216(4) 0.6807(3) -0.0792(5) 0.0480(13) Uani 1 d . .
H12 H 0.8597 0.7239 -0.1045 0.058 Uiso 1 calc . .
C13 C 0.7574(5) 0.6518(3) -0.1767(4) 0.0492(14) Uani 1 d . .
H13 H 0.7505 0.675 -0.27 0.059 Uiso 1 calc . .
C14 C 0.7033(3) 0.5886(3) -0.1366(4) 0.0351(10) Uani 1 d . .
H14 H 0.6581 0.5679 -0.2013 0.042 Uiso 1 calc . .
C15 C 0.7164(3) 0.5559(2) 0.0001(4) 0.0240(7) Uani 1 d . .
O1 O 0.5691(3) 0.28121(19) 0.1833(4) 0.0335(8) Uani 0.854(4) d A 1
O2 O 0.4934(2) 0.3956(2) 0.1681(4) 0.0363(9) Uani 0.854(4) d A 1
N2 N 0.6659(3) 0.4749(2) 0.2030(4) 0.0197(7) Uani 0.854(4) d A 1
C16 C 0.6655(3) 0.4841(2) 0.0449(4) 0.0247(7) Uani 0.854(4) d A 1
C17 C 0.6532(4) 0.3925(3) 0.2443(6) 0.0245(9) Uani 0.854(4) d A 1
C18 C 0.5629(4) 0.3585(3) 0.1919(5) 0.0261(10) Uani 0.854(4) d A 1
C19 C 0.4825(5) 0.2411(4) 0.1545(8) 0.0430(15) Uani 0.854(4) d A 1
H19A H 0.4358 0.2576 0.2256 0.065 Uiso 0.854(4) calc A 1
H19B H 0.4921 0.1846 0.1621 0.065 Uiso 0.854(4) calc A 1
H19C H 0.461 0.254 0.0563 0.065 Uiso 0.854(4) calc A 1
Cl1F Cl 0.9080(7) 0.4445(6) 0.1816(10) 0.030(2) Uiso 0.146(4) d A 2
P1F P 0.4549(13) 0.6446(13) 0.206(2) 0.0301(4) Uani 0.146(4) d A 2
F1F F 0.458(2) 0.636(2) 0.036(2) 0.088(5) Uiso 0.146(4) d A 2
F2F F 0.428(2) 0.5575(13) 0.221(3) 0.088(5) Uiso 0.146(4) d A 2
F3F F 0.3514(17) 0.6680(18) 0.146(3) 0.088(5) Uiso 0.146(4) d A 2
F4F F 0.484(2) 0.7327(14) 0.215(4) 0.088(5) Uiso 0.146(4) d A 2
F5F F 0.5551(17) 0.6226(19) 0.240(4) 0.088(5) Uiso 0.146(4) d A 2
F6F F 0.412(2) 0.6579(17) 0.361(2) 0.088(5) Uiso 0.146(4) d A 2
O1F O 0.5018(11) 0.3240(10) 0.2193(18) 0.022(4) Uiso 0.146(4) d A 2
O2F O 0.6421(12) 0.3000(10) 0.1233(18) 0.022(4) Uiso 0.146(4) d A 2
N2F N 0.7010(13) 0.4493(12) 0.1861(18) 0.013(4) Uiso 0.146(4) d A 2
H1NF H 0.7418 0.4046 0.1579 0.016 Uiso 0.146(4) calc A 2
C16F C 0.6655(3) 0.4841(2) 0.0449(4) 0.0247(7) Uani 0.146(4) d A 2
H16F H 0.6711 0.4445 -0.0331 0.03 Uiso 0.146(4) calc A 2
H16G H 0.5989 0.4968 0.0561 0.03 Uiso 0.146(4) calc A 2
C17F C 0.6208(18) 0.4144(14) 0.268(2) 0.026(7) Uiso 0.146(4) d A 2
H17F H 0.5683 0.4517 0.2689 0.031 Uiso 0.146(4) calc A 2
H17G H 0.6393 0.4039 0.3695 0.031 Uiso 0.146(4) calc A 2
C18F C 0.5909(17) 0.3385(17) 0.195(4) 0.040(12) Uiso 0.146(4) d A 2
C19F C 0.450(4) 0.263(3) 0.152(8) 0.08(2) Uiso 0.146(4) d A 2
H19D H 0.4238 0.2828 0.0604 0.125 Uiso 0.146(4) calc A 2
H19E H 0.4003 0.2466 0.2165 0.125 Uiso 0.146(4) calc A 2
H19F H 0.4915 0.2192 0.1312 0.125 Uiso 0.146(4) calc A 2
H1N2 H 0.614(6) 0.502(5) 0.222(8) 0.06(2) Uiso 0.854(4) d A 1
H16A H 0.696(4) 0.438(3) 0.000(6) 0.026(14) Uiso 0.854(4) d A 1
H16B H 0.614(5) 0.483(4) -0.002(7) 0.039(17) Uiso 0.854(4) d A 1
H17A H 0.658(5) 0.387(3) 0.342(7) 0.03 Uiso 0.854(4) d A 1
H17B H 0.704(4) 0.365(3) 0.201(6) 0.023(13) Uiso 0.854(4) d A 1

loop_
_atom_site_aniso_label
_atom_site_aniso_U_11
_atom_site_aniso_U_22
_atom_site_aniso_U_33
_atom_site_aniso_U_23
_atom_site_aniso_U_13
_atom_site_aniso_U_12
Ru1 0.01736(10) 0.02005(11) 0.01598(10) 0.00160(14) 0.00113(14) -0.00265(9)
Cl1 0.0263(7) 0.0280(6) 0.0301(6) -0.0005(5) 0.0051(5) 0.0086(5)
P1 0.0241(11) 0.0273(6) 0.0389(11) -0.0082(7) -0.0010(7) 0.0044(7)
F1 0.054(2) 0.055(2) 0.079(3) -0.044(3) 0.003(3) 0.0021(17)
F2 0.155(6) 0.076(3) 0.053(3) 0.022(2) -0.018(3) 0.050(4)
F3 0.0267(17) 0.083(3) 0.059(2) -0.004(2) 0.0004(14) -0.0052(18)
F4 0.060(2) 0.086(3) 0.068(3) 0.039(3) -0.014(2) 0.011(2)
F5 0.0354(19) 0.073(3) 0.074(3) -0.034(2) 0.0170(18) -0.0131(18)
F6 0.040(2) 0.052(2) 0.089(3) -0.040(2) -0.0160(19) 0.0083(17)
N1 0.0270(16) 0.0214(14) 0.0187(14) 0.0007(11) 0.0030(11) -0.0013(12)
C1 0.0266(19) 0.033(2) 0.0217(17) 0.0064(14) -0.0076(14) -0.0072(16)
C2 0.0183(17) 0.032(2) 0.0301(19) 0.0048(15) -0.0054(14) -0.0031(14)
C3 0.0242(18) 0.0247(18) 0.0245(17) 0.0019(14) -0.0034(14) -0.0076(14)
C4 0.0236(17) 0.0287(19) 0.0204(16) -0.0038(14) -0.0043(13) -0.0021(14)
C5 0.0198(17) 0.035(2) 0.0181(15) -0.0040(14) 0.0017(12) -0.0022(14)
C6 0.0263(18) 0.0329(19) 0.0140(15) 0.0025(14) -0.0005(13) -0.0087(16)
C7 0.047(3) 0.036(2) 0.044(3) 0.015(2) -0.017(2) -0.002(2)
C8 0.049(3) 0.040(3) 0.048(3) 0.012(2) -0.006(2) 0.006(2)
C9 0.142(7) 0.049(3) 0.058(4) 0.018(3) -0.062(4) -0.010(4)
C10 0.039(2) 0.029(2) 0.033(2) -0.0047(16) -0.0051(17) 0.0087(17)
C11 0.049(3) 0.028(2) 0.0232(18) 0.0005(15) 0.0075(17) -0.0105(19)
C12 0.085(4) 0.035(2) 0.024(2) 0.0049(18) 0.009(2) -0.017(3)
C13 0.094(4) 0.035(2) 0.018(3) 0.0055(15) 0.001(2) -0.010(2)
C14 0.051(3) 0.036(2) 0.0183(18) -0.0002(16) -0.0031(17) 0.003(2)
C15 0.031(2) 0.0237(17) 0.0176(16) -0.0013(13) 0.0003(13) 0.0023(15)
O1 0.0367(19) 0.0214(16) 0.042(2) 0.0046(14) -0.0099(16) -0.0099(14)
O2 0.0217(16) 0.038(2) 0.049(2) 0.0047(17) -0.0057(15) -0.0019(14)
N2 0.0193(18) 0.0214(17) 0.0182(15) 0.0014(13) -0.0010(13) -0.0024(15)
C16 0.0244(18) 0.029(2) 0.0212(17) 0.0006(14) -0.0026(14) -0.0025(15)
C17 0.023(2) 0.019(2) 0.031(2) 0.0079(17) -0.0086(18) -0.0036(19)
C18 0.033(3) 0.023(2) 0.022(2) 0.0042(18) -0.0029(19) -0.010(2)
C19 0.043(3) 0.033(3) 0.054(4) 0.002(3) -0.009(3) -0.025(3)
P1F 0.0241(11) 0.0273(6) 0.0389(11) -0.0082(7) -0.0010(7) 0.0044(7)
C16F 0.0244(18) 0.029(2) 0.0212(17) 0.0006(14) -0.0026(14) -0.0025(15)

loop_
_atom_type_symbol
_atom_type_description
_atom_type_scat_dispersion_real
_atom_type_scat_dispersion_imag
_atom_type_scat_source
Ru Ru -1.2594 0.8363 'International Tables Vol C Tables 4.2.6.8 and 6.1.1.4'
Cl Cl 0.1484 0.1585 'International Tables Vol C Tables 4.2.6.8 and 6.1.1.4'
P P 0.1023 0.0942 'International Tables Vol C Tables 4.2.6.8 and 6.1.1.4'
F F 0.0171 0.0103 'International Tables Vol C Tables 4.2.6.8 and 6.1.1.4'
O O 0.0106 0.006 'International Tables Vol C Tables 4.2.6.8 and 6.1.1.4'
N N 0.0061 0.0033 'International Tables Vol C Tables 4.2.6.8 and 6.1.1.4'
C C 0.0033 0.0016 'International Tables Vol C Tables 4.2.6.8 and 6.1.1.4'
H H 0 0 'International Tables Vol C Tables 4.2.6.8 and 6.1.1.4'

loop_
_geom_angle_atom_site_label_1
_geom_angle_atom_site_label_2
_geom_angle_atom_site_label_3
_geom_angle
N1 Ru1 N2F 79.9(4)
N1 Ru1 N2 77.61(13)
N1 Ru1 C5 117.80(14)
N2F Ru1 C5 107.1(6)
N2 Ru1 C5 91.89(15)
N1 Ru1 C6 155.25(14)
N2F Ru1 C6 99.3(5)
N2 Ru1 C6 93.80(14)
C5 Ru1 C6 38.46(16)
N1 Ru1 C2 124.71(14)
N2F Ru1 C2 148.7(5)
N2 Ru1 C2 157.57(14)
C5 Ru1 C2 79.78(15)
C6 Ru1 C2 66.75(14)
N1 Ru1 C3 98.29(13)
N2F Ru1 C3 172.8(6)
N2 Ru1 C3 154.38(16)
C5 Ru1 C3 67.37(15)
C6 Ru1 C3 79.38(14)
C2 Ru1 C3 36.98(14)
N1 Ru1 C4 94.52(13)
N2F Ru1 C4 135.1(6)
N2 Ru1 C4 116.74(15)
C5 Ru1 C4 37.46(15)
C6 Ru1 C4 68.40(15)
C2 Ru1 C4 67.85(15)
C3 Ru1 C4 37.81(14)
N1 Ru1 C1 162.18(14)
N2F Ru1 C1 115.4(4)
N2 Ru1 C1 119.85(14)
C5 Ru1 C1 68.19(16)
C6 Ru1 C1 36.71(15)
C2 Ru1 C1 37.73(14)
C3 Ru1 C1 67.68(14)
C4 Ru1 C1 81.03(15)
N1 Ru1 Cl1 82.42(9)
N2F Ru1 Cl1 68.4(6)
N2 Ru1 Cl1 86.32(12)
C5 Ru1 Cl1 158.85(11)
C6 Ru1 Cl1 120.57(12)
C2 Ru1 Cl1 93.99(12)
C3 Ru1 Cl1 118.50(12)
C4 Ru1 Cl1 155.66(11)
C1 Ru1 Cl1 94.50(12)
N1 Ru1 Cl1F 86.1(2)
N2F Ru1 Cl1F 79.9(6)
C5 Ru1 Cl1F 155.7(2)
C6 Ru1 Cl1F 118.3(2)
C2 Ru1 Cl1F 82.7(3)
C3 Ru1 Cl1F 107.0(3)
C4 Ru1 Cl1F 144.6(3)
C1 Ru1 Cl1F 87.7(3)
Cl1 Ru1 Cl1F 11.7(2)
Cl1F Cl1 Ru1 97.2(11)
F5 P1 F2 95.5(4)
F5 P1 F1 91.5(3)
F2 P1 F1 89.4(3)
F5 P1 F6 89.3(2)
F2 P1 F6 88.3(3)
F1 P1 F6 177.6(4)
F5 P1 F4 85.9(3)
F2 P1 F4 178.4(4)
F1 P1 F4 91.4(3)
F6 P1 F4 90.9(3)
F5 P1 F3 173.9(4)
F2 P1 F3 90.6(3)
F1 P1 F3 88.3(2)
F6 P1 F3 91.2(3)
F4 P1 F3 88.0(3)
C15 N1 C11 118.5(3)
C15 N1 Ru1 117.1(3)
C11 N1 Ru1 124.4(3)
C6 C1 C2 117.8(4)
C6 C1 C7 123.1(4)
C2 C1 C7 119.0(4)
C6 C1 Ru1 70.4(2)
C2 C1 Ru1 70.2(2)
C7 C1 Ru1 131.4(3)
C3 C2 C1 121.4(4)
C3 C2 Ru1 71.6(2)
C1 C2 Ru1 72.1(2)
C3 C2 H2 119.3
C1 C2 H2 119.3
Ru1 C2 H2 129.6
C2 C3 C4 121.1(4)
C2 C3 Ru1 71.5(2)
C4 C3 Ru1 71.3(2)
C2 C3 H3 119.4
C4 C3 H3 119.4
Ru1 C3 H3 130.6
C5 C4 C3 117.7(4)
C5 C4 C10 122.0(4)
C3 C4 C10 120.2(4)
C5 C4 Ru1 70.0(2)
C3 C4 Ru1 70.9(2)
C10 C4 Ru1 130.1(3)
C4 C5 C6 120.8(3)
C4 C5 Ru1 72.6(2)
C6 C5 Ru1 71.6(2)
C4 C5 H5 119.6
C6 C5 H5 119.6
Ru1 C5 H5 128.5
C1 C6 C5 121.2(4)
C1 C6 Ru1 72.9(2)
C5 C6 Ru1 69.9(2)
C1 C6 H6 119.4
C5 C6 H6 119.4
Ru1 C6 H6 130.5
C8 C7 C1 115.2(4)
C8 C7 C9 110.7(5)
C1 C7 C9 106.9(5)
C8 C7 H7 107.9
C1 C7 H7 107.9
C9 C7 H7 107.9
C7 C8 H8A 109.5
C7 C8 H8B 109.5
H8A C8 H8B 109.5
C7 C8 H8C 109.5
H8A C8 H8C 109.5
H8B C8 H8C 109.5
C7 C9 H9A 109.5
C7 C9 H9B 109.5
H9A C9 H9B 109.5
C7 C9 H9C 109.5
H9A C9 H9C 109.5
H9B C9 H9C 109.5
C4 C10 H10A 109.5
C4 C10 H10B 109.5
H10A C10 H10B 109.5
C4 C10 H10C 109.5
H10A C10 H10C 109.5
H10B C10 H10C 109.5
N1 C11 C12 122.6(4)
N1 C11 H11 118.7
C12 C11 H11 118.7
C11 C12 C13 119.2(4)
C11 C12 H12 120.4
C13 C12 H12 120.4
C12 C13 C14 119.0(4)
C12 C13 H13 120.5
C14 C13 H13 120.5
C13 C14 C15 118.7(4)
C13 C14 H14 120.7
C15 C14 H14 120.7
N1 C15 C14 122.1(4)
N1 C15 C16 116.8(3)
C14 C15 C16 121.1(4)
C18 O1 C19 115.2(5)
C16 N2 C17 111.0(4)
C16 N2 Ru1 110.8(3)
C17 N2 Ru1 114.2(3)
C16 N2 H1N2 98(5)
C17 N2 H1N2 110(5)
Ru1 N2 H1N2 112(5)
N2 C16 C15 111.2(3)
N2 C16 H16A 109(3)
C15 C16 H16A 109(3)
N2 C16 H16B 120(4)
C15 C16 H16B 108(4)
H16A C16 H16B 99(5)
N2 C17 C18 113.3(4)
N2 C17 H17A 110(4)
C18 C17 H17A 110(4)
N2 C17 H17B 105(3)
C18 C17 H17B 110(3)
H17A C17 H17B 108(5)
O2 C18 O1 124.7(4)
O2 C18 C17 124.9(5)
O1 C18 C17 110.3(5)
O1 C19 H19A 109.5
O1 C19 H19B 109.5
H19A C19 H19B 109.5
O1 C19 H19C 109.5
H19A C19 H19C 109.5
H19B C19 H19C 109.5
Cl1 Cl1F Ru1 71.1(11)
F5F P1F F2F 88.7(18)
F5F P1F F1F 98.8(18)
F2F P1F F1F 90.5(18)
F5F P1F F4F 88.6(18)
F2F P1F F4F 172(2)
F1F P1F F4F 97.9(19)
F5F P1F F6F 102.7(19)
F2F P1F F6F 87.7(18)
F1F P1F F6F 158.4(19)
F4F P1F F6F 85.0(17)
F5F P1F F3F 172(2)
F2F P1F F3F 92.4(17)
F1F P1F F3F 73.5(16)
F4F P1F F3F 91.4(18)
F6F P1F F3F 85.1(16)
C18F O1F C19F 125(3)
C17F N2F Ru1 117.9(13)
C17F N2F H1NF 106.1
Ru1 N2F H1NF 106.1
N2F C17F C18F 109.7(18)
N2F C17F H17F 109.7
C18F C17F H17F 109.7
N2F C17F H17G 109.7
C18F C17F H17G 109.7
H17F C17F H17G 108.2
O2F C18F O1F 126(2)
O2F C18F C17F 123(2)
O1F C18F C17F 111.0(19)
O1F C19F H19D 109.5
O1F C19F H19E 109.5
H19D C19F H19E 109.5
O1F C19F H19F 109.5
H19D C19F H19F 109.5
H19E C19F H19F 109.5

loop_
_geom_bond_atom_site_label_1
_geom_bond_atom_site_label_2
_geom_bond_distance
Ru1 N1 2.094(3)
Ru1 N2F 2.118(18)
Ru1 N2 2.167(4)
Ru1 C5 2.171(4)
Ru1 C6 2.193(4)
Ru1 C2 2.199(4)
Ru1 C3 2.200(4)
Ru1 C4 2.204(4)
Ru1 C1 2.224(4)
Ru1 Cl1 2.3881(12)
Ru1 Cl1F 2.505(10)
Cl1 Cl1F 0.514(10)
P1 F5 1.552(4)
P1 F2 1.557(5)
P1 F1 1.574(4)
P1 F6 1.588(5)
P1 F4 1.595(5)
P1 F3 1.622(4)
N1 C15 1.341(5)
N1 C11 1.341(5)
C1 C6 1.391(6)
C1 C2 1.430(5)
C1 C7 1.523(6)
C2 C3 1.395(5)
C2 H2 0.95
C3 C4 1.427(5)
C3 H3 0.95
C4 C5 1.405(5)
C4 C10 1.501(6)
C5 C6 1.437(6)
C5 H5 0.95
C6 H6 0.95
C7 C8 1.498(7)
C7 C9 1.535(7)
C7 H7 1
C8 H8A 0.98
C8 H8B 0.98
C8 H8C 0.98
C9 H9A 0.98
C9 H9B 0.98
C9 H9C 0.98
C10 H10A 0.98
C10 H10B 0.98
C10 H10C 0.98
C11 C12 1.371(6)
C11 H11 0.95
C12 C13 1.380(8)
C12 H12 0.95
C13 C14 1.385(7)
C13 H13 0.95
C14 C15 1.388(5)
C14 H14 0.95
C15 C16 1.490(6)
O1 C18 1.329(6)
O1 C19 1.448(6)
O2 C18 1.206(7)
N2 C16 1.462(5)
N2 C17 1.472(6)
N2 H1N2 0.89(8)
C16 H16A 0.99(6)
C16 H16B 0.86(7)
C17 C18 1.504(6)
C17 H17A 0.91(6)
C17 H17B 0.96(5)
C19 H19A 0.98
C19 H19B 0.98
C19 H19C 0.98
P1F F5F 1.53(2)
P1F F2F 1.54(2)
P1F F1F 1.56(2)
P1F F4F 1.57(2)
P1F F6F 1.58(2)
P1F F3F 1.64(2)
O1F C18F 1.33(2)
O1F C19F 1.42(3)
O2F C18F 1.19(2)
N2F C17F 1.50(2)
N2F H1NF 1
C17F C18F 1.53(2)
C17F H17F 0.99
C17F H17G 0.99
C19F H19D 0.98
C19F H19E 0.98
C19F H19F 0.98
